data_7115236
loop_
_publ_author_name
'Miyata, Okiko'
'Kimura, Yasuo'
'Naito, Takeaki'

_publ_section_title
;
 Unambiguous characterisation of dienylimines as intermediates in Fischer
 indolisation of o-substituted N-trifluoroacetyl enehydrazines
;
_journal_issue 23
_journal_name_full 'Chemical Communications'
_journal_page_first 2429
_journal_paper_doi 10.1039/a907539i
_journal_year 1999
_chemical_formula_sum 'C14 H15 F3 N2 O2'
_chemical_formula_weight 300.28
_chemical_name_systematic
;
 ?
;
_space_group_IT_number 2
_symmetry_cell_setting triclinic
_symmetry_space_group_name_Hall '-P 1'
_symmetry_space_group_name_H-M 'P -1'
_atom_sites_solution_hydrogens geom
_atom_sites_solution_primary direct
_atom_sites_solution_secondary difmap
_audit_creation_method SHELXL-97
_cell_angle_alpha 97.87(1)
_cell_angle_beta 94.66(2)
_cell_angle_gamma 71.73(1)
_cell_formula_units_Z 4
_cell_length_a 11.277(2)
_cell_length_b 12.015(2)
_cell_length_c 11.056(2)
_cell_measurement_reflns_used 25
_cell_measurement_temperature 293
_cell_measurement_theta_max 45
_cell_measurement_theta_min 35
_cell_volume 1407.9(4)
_computing_cell_refinement 'Rigaku/MSC AFC5R software 1992'
_computing_data_collection 'Rigaku/MSC AFC5R software 1992'
_computing_data_reduction 'Rigaku/MSC AFC5R software 1992'
_computing_structure_refinement 'SHELXL-97 (Sheldrick, 1997)'
_computing_structure_solution 'SHELXS-97 (Sheldrick, 1990)'
_diffrn_ambient_temperature 293
_diffrn_measured_fraction_theta_full 1.000
_diffrn_measured_fraction_theta_max 1.000
_diffrn_measurement_device_type 'Rigaku AFC5R diffractometer'
_diffrn_measurement_method ot
_diffrn_radiation_monochromator graphite
_diffrn_radiation_source 'nomal-focus rotating anode'
_diffrn_radiation_type CuK\a
_diffrn_radiation_wavelength 1.54178
_diffrn_reflns_av_R_equivalents 0.0127
_diffrn_reflns_av_sigmaI/netI 0.0169
_diffrn_reflns_limit_h_max 13
_diffrn_reflns_limit_h_min -7
_diffrn_reflns_limit_k_max 14
_diffrn_reflns_limit_k_min -13
_diffrn_reflns_limit_l_max 12
_diffrn_reflns_limit_l_min -13
_diffrn_reflns_number 5950
_diffrn_reflns_theta_full 65.04
_diffrn_reflns_theta_max 65.04
_diffrn_reflns_theta_min 3.90
_diffrn_standards_decay_% -0.22
_diffrn_standards_interval_count 150
_diffrn_standards_number 3
_exptl_absorpt_coefficient_mu 1.056
_exptl_absorpt_correction_type none
_exptl_crystal_colour colorless
_exptl_crystal_density_diffrn 1.416
_exptl_crystal_density_method 'not measured'
_exptl_crystal_description prism
_exptl_crystal_F_000 624
_exptl_crystal_size_max 0.4
_exptl_crystal_size_mid 0.2
_exptl_crystal_size_min 0.2
_refine_diff_density_max 0.515
_refine_diff_density_min -0.401
_refine_diff_density_rms 0.060
_refine_ls_extinction_coef 0.0058(13)
_refine_ls_extinction_expression Fc^*^=kFc[1+0.001xFc^2^\l^3^/sin(2\q)]^-1/4^
_refine_ls_extinction_method SHELXL
_refine_ls_goodness_of_fit_ref 1.941
_refine_ls_hydrogen_treatment noref
_refine_ls_matrix_type full
_refine_ls_number_parameters 416
_refine_ls_number_reflns 4788
_refine_ls_number_restraints 0
_refine_ls_restrained_S_all 1.941
_refine_ls_R_factor_all 0.0776
_refine_ls_R_factor_gt 0.0684
_refine_ls_shift/su_max 0.000
_refine_ls_shift/su_mean 0.000
_refine_ls_structure_factor_coef Fsqd
_refine_ls_weighting_details 'calc w=1/[\s^2^(Fo^2^)+(0.1000P)^2^+0.0000P] where P=(Fo^2^+2Fc^2^)/3'
_refine_ls_weighting_scheme calc
_refine_ls_wR_factor_gt 0.2296
_refine_ls_wR_factor_ref 0.2379
_reflns_number_gt 4029
_reflns_number_total 4788
_reflns_threshold_expression >2sigma(I)
_cod_data_source_file 907539i.txt
_cod_data_source_block 1
_cod_depositor_comments
;
The following automatic conversions were performed:

'_symmetry_cell_setting' value 'TRICLINIC' changed to 'triclinic'
according to
/usr/data/users/saulius/automatic-downloads/retrospective/RSC/lib/dictionaries/cif_core.dic
dictionary named 'cif_core.dic' version 2.4.2 from 2011-04-26.

Automatic conversion script
Id: cif_fix_values 2281 2013-09-26 08:29:07Z andrius 
;
_cod_original_cell_volume 1408.1(4)
_cod_original_sg_symbol_H-M P-1
_cod_database_code 7115236

loop_
_symmetry_equiv_pos_as_xyz
'x, y, z'
'-x, -y, -z'

loop_
_atom_site_label
_atom_site_type_symbol
_atom_site_fract_x
_atom_site_fract_y
_atom_site_fract_z
_atom_site_U_iso_or_equiv
_atom_site_adp_type
_atom_site_occupancy
_atom_site_symmetry_multiplicity
_atom_site_calc_flag
_atom_site_refinement_flags
F1 F 0.1038(3) 0.2856(5) 1.2146(7) 0.132(2) Uani 0.668(6) 1 d P
F2 F 0.2830(8) 0.2594(6) 1.2992(4) 0.139(2) Uani 0.668(6) 1 d P
F3 F 0.2546(6) 0.1545(3) 1.1395(3) 0.1053(14) Uani 0.668(6) 1 d P
F4 F 0.1746(16) 0.3094(8) 1.2971(10) 0.130(2) Uani 0.332(6) 1 d P
F5 F 0.3173(10) 0.1883(13) 1.2231(18) 0.1608(19) Uani 0.332(6) 1 d P
F6 F 0.1441(15) 0.2127(13) 1.1396(7) 0.1238(16) Uani 0.332(6) 1 d P
F7 F -0.1867(3) 0.4415(4) 0.5383(6) 0.1215(16) Uani 0.808(8) 1 d P
F8 F -0.0181(7) 0.3416(3) 0.4591(4) 0.1378(19) Uani 0.808(8) 1 d P
F9 F -0.0205(4) 0.4506(3) 0.6275(3) 0.1061(12) Uani 0.808(8) 1 d P
F10 F -0.147(3) 0.384(3) 0.468(2) 0.161(5) Uani 0.192(8) 1 d P
F11 F 0.0360(12) 0.381(3) 0.535(3) 0.157(2) Uani 0.192(8) 1 d P
F12 F -0.116(4) 0.4646(18) 0.624(3) 0.208(15) Uani 0.192(8) 1 d P
O1 O 0.2763(3) 0.4337(2) 1.17604(18) 0.0936(8) Uani 1 1 d .
O2 O 0.50128(17) 0.25400(17) 0.86895(16) 0.0693(5) Uani 1 1 d .
O3 O -0.1425(2) 0.2180(2) 0.5911(2) 0.0910(7) Uani 1 1 d .
O4 O 0.2758(3) 0.0362(2) 0.6173(2) 0.0959(8) Uani 1 1 d .
N1 N 0.22407(17) 0.35167(16) 0.79140(16) 0.0514(5) Uani 1 1 d .
N2 N 0.22511(18) 0.33170(16) 1.00139(17) 0.0522(5) Uani 1 1 d .
N3 N 0.15861(19) 0.12913(17) 0.85340(17) 0.0553(5) Uani 1 1 d .
N4 N 0.02416(17) 0.24312(16) 0.71001(17) 0.0540(5) Uani 1 1 d .
C1 C 0.2353(2) 0.41121(19) 0.9161(2) 0.0512(5) Uani 1 1 d .
C2 C 0.1330(2) 0.5294(2) 0.9281(3) 0.0666(7) Uani 1 1 d .
C3 C 0.1873(3) 0.6078(2) 0.8672(3) 0.0737(7) Uani 1 1 d .
C4 C 0.3224(3) 0.5732(2) 0.9141(3) 0.0732(8) Uani 1 1 d .
C5 C 0.3615(2) 0.4410(2) 0.9235(2) 0.0554(6) Uani 1 1 d .
C6 C 0.4313(2) 0.3602(2) 0.8169(2) 0.0567(6) Uani 1 1 d .
C7 C 0.5157(3) 0.4012(3) 0.7471(3) 0.0721(7) Uani 1 1 d .
C8 C 0.5135(3) 0.3848(3) 0.6273(3) 0.0826(9) Uani 1 1 d .
C9 C 0.4264(3) 0.3331(3) 0.5552(3) 0.0795(8) Uani 1 1 d .
C10 C 0.3368(3) 0.3053(3) 0.6050(2) 0.0669(7) Uani 1 1 d .
C11 C 0.3245(2) 0.3352(2) 0.7357(2) 0.0524(5) Uani 1 1 d .
C12 C 0.2435(2) 0.3527(2) 1.1209(2) 0.0603(6) Uani 1 1 d .
C13 C 0.2207(3) 0.2632(2) 1.1957(2) 0.0631(6) Uani 1 1 d .
C14 C 0.5617(4) 0.1541(3) 0.7870(3) 0.1008(11) Uani 1 1 d .
C15 C 0.0478(2) 0.1362(2) 0.7697(2) 0.0548(6) Uani 1 1 d .
C16 C -0.0622(3) 0.1377(3) 0.8453(3) 0.0811(8) Uani 1 1 d .
C17 C -0.0279(19) -0.0025(11) 0.8456(9) 0.095(5) Uani 0.56(3) 1 d P
C18 C -0.1003(19) 0.0300(11) 0.8101(17) 0.096(5) Uani 0.44(3) 1 d P
C19 C 0.0165(4) -0.0586(3) 0.7343(6) 0.1136(15) Uani 1 1 d .
C20 C 0.0822(3) 0.0188(2) 0.6832(2) 0.0689(7) Uani 1 1 d .
C21 C 0.2243(3) -0.0242(2) 0.6943(2) 0.0633(6) Uani 1 1 d .
C22 C 0.2918(3) -0.1546(2) 0.6811(3) 0.0784(8) Uani 1 1 d .
C23 C 0.3849(3) -0.1993(3) 0.7586(3) 0.0842(9) Uani 1 1 d .
C24 C 0.4214(3) -0.1273(3) 0.8618(3) 0.0853(9) Uani 1 1 d .
C25 C 0.3600(3) -0.0142(3) 0.8907(3) 0.0771(8) Uani 1 1 d .
C26 C 0.2462(2) 0.0369(2) 0.8186(2) 0.0586(6) Uani 1 1 d .
C27 C -0.0671(2) 0.2709(2) 0.6247(2) 0.0627(6) Uani 1 1 d .
C28 C -0.0713(3) 0.3771(2) 0.5612(3) 0.0701(7) Uani 1 1 d .
C29 C 0.3144(6) -0.0133(4) 0.5082(5) 0.148(2) Uani 1 1 d .
H1 H 0.0577 0.5234 0.8868 0.081 Uiso 1 1 d .
H2 H 0.1177 0.5589 1.0114 0.081 Uiso 1 1 d .
H3 H 0.1812 0.5919 0.7810 0.089 Uiso 1 1 d .
H4 H 0.1457 0.6888 0.8915 0.089 Uiso 1 1 d .
H5 H 0.3734 0.5896 0.8587 0.088 Uiso 1 1 d .
H6 H 0.3302 0.6155 0.9921 0.088 Uiso 1 1 d .
H7 H 0.4060 0.4229 0.9990 0.067 Uiso 1 1 d .
H8 H 0.5718 0.4389 0.7903 0.087 Uiso 1 1 d .
H9 H 0.5713 0.4080 0.5860 0.099 Uiso 1 1 d .
H10 H 0.4329 0.3187 0.4690 0.096 Uiso 1 1 d .
H11 H 0.2841 0.2673 0.5568 0.081 Uiso 1 1 d .
H12 H 0.2039 0.2624 0.9698 0.063 Uiso 1 1 d .
H13 H 0.6208 0.1721 0.7436 0.121 Uiso 1 1 d .
H14 H 0.6032 0.0898 0.8326 0.121 Uiso 1 1 d .
H15 H 0.5012 0.1330 0.7320 0.121 Uiso 1 1 d .
H16 H 0.0536 0.0318 0.6015 0.082 Uiso 1 1 d .
H17 H 0.2676 -0.2052 0.6166 0.095 Uiso 1 1 d .
H18 H 0.4294 -0.2813 0.7466 0.102 Uiso 1 1 d .
H19 H 0.4917 -0.1635 0.9121 0.103 Uiso 1 1 d .
H20 H 0.3889 0.0321 0.9563 0.093 Uiso 1 1 d .
H21 H 0.0745 0.2935 0.7323 0.065 Uiso 1 1 d .
H22 H 0.2454 -0.0260 0.4585 0.178 Uiso 1 1 d .
H23 H 0.3765 -0.0870 0.5147 0.178 Uiso 1 1 d .
H24 H 0.3476 0.0368 0.4718 0.178 Uiso 1 1 d .

loop_
_atom_site_aniso_label
_atom_site_aniso_U_11
_atom_site_aniso_U_22
_atom_site_aniso_U_33
_atom_site_aniso_U_23
_atom_site_aniso_U_13
_atom_site_aniso_U_12
F1 0.0691(19) 0.151(4) 0.197(5) 0.110(4) 0.034(2) -0.019(2)
F2 0.213(5) 0.177(4) 0.075(2) 0.058(2) -0.068(3) -0.131(4)
F3 0.169(4) 0.0674(17) 0.094(2) 0.0137(14) 0.036(2) -0.048(2)
F4 0.197(6) 0.109 0.101 0.016 0.077 -0.050
F5 0.103(5) 0.157 0.227 0.104 0.038 -0.004
F6 0.178(4) 0.162 0.089 0.037 -0.015 -0.130
F7 0.101(2) 0.107(2) 0.155(4) 0.071(2) -0.043(2) -0.0179(18)
F8 0.226(5) 0.104(2) 0.102(2) 0.0213(16) 0.064(3) -0.058(2)
F9 0.140(3) 0.0782(16) 0.123(2) 0.0535(15) -0.054(2) -0.0641(18)
F10 0.201(14) 0.175 0.143 0.089 -0.087 -0.103
F11 0.075(7) 0.177 0.256 0.144 -0.013 -0.047
F12 0.32(4) 0.097 0.177 0.014 0.051 -0.016
O1 0.145(2) 0.1090(16) 0.0592(10) -0.0076(10) 0.0102(12) -0.0916(16)
O2 0.0633(10) 0.0777(11) 0.0643(10) 0.0183(9) -0.0047(8) -0.0153(9)
O3 0.0886(14) 0.1016(15) 0.1040(16) 0.0424(12) -0.0449(12) -0.0587(13)
O4 0.135(2) 0.0741(12) 0.0857(14) 0.0251(11) 0.0319(14) -0.0293(13)
N1 0.0548(10) 0.0575(10) 0.0521(10) 0.0147(8) -0.0066(8) -0.0307(8)
N2 0.0599(11) 0.0549(10) 0.0533(10) 0.0106(8) -0.0015(8) -0.0331(9)
N3 0.0647(11) 0.0553(11) 0.0546(10) 0.0156(8) -0.0151(8) -0.0313(9)
N4 0.0581(11) 0.0551(10) 0.0599(11) 0.0178(8) -0.0143(8) -0.0325(9)
C1 0.0537(12) 0.0560(12) 0.0541(12) 0.0116(9) -0.0005(9) -0.0299(10)
C2 0.0625(14) 0.0627(14) 0.0788(16) 0.0123(12) 0.0056(12) -0.0226(12)
C3 0.0885(19) 0.0576(14) 0.0818(18) 0.0196(12) 0.0032(14) -0.0273(13)
C4 0.0884(19) 0.0699(16) 0.0803(17) 0.0079(13) 0.0034(14) -0.0517(15)
C5 0.0593(13) 0.0682(14) 0.0524(12) 0.0116(10) -0.0061(10) -0.0396(11)
C6 0.0506(12) 0.0717(14) 0.0577(13) 0.0169(11) -0.0038(10) -0.0306(11)
C7 0.0619(14) 0.098(2) 0.0730(17) 0.0213(14) 0.0022(12) -0.0438(14)
C8 0.0727(17) 0.115(2) 0.0768(18) 0.0267(17) 0.0105(14) -0.0443(17)
C9 0.0862(19) 0.104(2) 0.0532(14) 0.0143(14) 0.0076(13) -0.0330(17)
C10 0.0774(16) 0.0792(16) 0.0502(13) 0.0086(11) -0.0056(11) -0.0344(13)
C11 0.0586(12) 0.0571(12) 0.0504(12) 0.0122(9) -0.0047(9) -0.0295(10)
C12 0.0700(14) 0.0694(14) 0.0545(13) 0.0032(11) 0.0035(10) -0.0413(12)
C13 0.0707(15) 0.0712(15) 0.0549(13) 0.0147(11) -0.0027(11) -0.0305(13)
C14 0.098(2) 0.091(2) 0.094(2) 0.0204(19) 0.0107(19) 0.0035(19)
C15 0.0602(13) 0.0594(13) 0.0565(13) 0.0189(10) -0.0140(10) -0.0341(11)
C16 0.0747(17) 0.091(2) 0.097(2) 0.0387(17) 0.0006(15) -0.0424(15)
C17 0.106(11) 0.101(6) 0.112(6) 0.044(4) -0.004(5) -0.070(7)
C18 0.079(9) 0.085(6) 0.141(9) 0.023(5) 0.001(7) -0.046(6)
C19 0.093(2) 0.076(2) 0.194(5) 0.032(3) -0.011(3) -0.056(2)
C20 0.0879(18) 0.0578(14) 0.0711(16) 0.0157(12) -0.0258(13) -0.0406(13)
C21 0.0815(17) 0.0549(13) 0.0612(14) 0.0152(11) -0.0037(12) -0.0299(12)
C22 0.106(2) 0.0591(15) 0.0750(18) 0.0109(13) 0.0040(16) -0.0315(15)
C23 0.095(2) 0.0650(16) 0.093(2) 0.0314(15) 0.0084(17) -0.0148(15)
C24 0.0725(17) 0.087(2) 0.095(2) 0.0363(17) -0.0108(15) -0.0163(15)
C25 0.0696(16) 0.0833(19) 0.0815(19) 0.0213(15) -0.0186(14) -0.0285(14)
C26 0.0654(14) 0.0558(13) 0.0645(14) 0.0195(10) -0.0081(11) -0.0301(11)
C27 0.0625(14) 0.0664(14) 0.0680(15) 0.0201(12) -0.0163(11) -0.0317(12)
C28 0.0800(17) 0.0645(15) 0.0691(16) 0.0220(13) -0.0152(13) -0.0255(13)
C29 0.229(6) 0.109(3) 0.125(4) 0.004(3) 0.084(4) -0.066(4)

loop_
_atom_type_symbol
_atom_type_description
_atom_type_scat_dispersion_real
_atom_type_scat_dispersion_imag
_atom_type_scat_source
C C 0.0181 0.0091 'International Tables Vol C Tables 4.2.6.8 and 6.1.1.4'
H H 0.0000 0.0000 'International Tables Vol C Tables 4.2.6.8 and 6.1.1.4'
F F 0.0727 0.0534 'International Tables Vol C Tables 4.2.6.8 and 6.1.1.4'
N N 0.0311 0.0180 'International Tables Vol C Tables 4.2.6.8 and 6.1.1.4'
O O 0.0492 0.0322 'International Tables Vol C Tables 4.2.6.8 and 6.1.1.4'

loop_
_geom_angle_atom_site_label_1
_geom_angle_atom_site_label_2
_geom_angle_atom_site_label_3
_geom_angle
F6 F1 F4 118.4(8)
F6 F1 C13 63.5(5)
F4 F1 C13 59.8(4)
F5 F2 F4 116.4(9)
F5 F2 C13 60.6(7)
F4 F2 C13 60.9(5)
F5 F3 F6 113.5(7)
F5 F3 C13 57.4(5)
F6 F3 C13 60.3(4)
F2 F4 F1 122.0(7)
F2 F4 C13 63.9(5)
F1 F4 C13 62.5(5)
F2 F5 F3 127.0(10)
F2 F5 C13 67.0(6)
F3 F5 C13 65.4(8)
F1 F6 F3 122.6(8)
F1 F6 C13 64.4(4)
F3 F6 C13 63.6(6)
F10 F7 F12 117.4(19)
F10 F7 C28 65.6(12)
F12 F7 C28 54.2(12)
F11 F8 C28 63.9(12)
F11 F8 F10 114.6(16)
C28 F8 F10 57.3(10)
F12 F9 F11 113.8(17)
F12 F9 C28 58.5(14)
F11 F9 C28 59.0(9)
F7 F10 C28 69.0(13)
F7 F10 F8 121.1(16)
C28 F10 F8 57.0(10)
F8 F11 C28 63.4(9)
F8 F11 F9 121.0(12)
C28 F11 F9 61.0(12)
F9 F12 C28 72.8(19)
F9 F12 F7 130(2)
C28 F12 F7 65.7(17)
C14 O2 C6 117.4(2)
C29 O4 C21 120.9(3)
C11 N1 C1 109.21(17)
C12 N2 C1 122.68(18)
C26 N3 C15 109.04(19)
C27 N4 C15 120.99(18)
N2 C1 N1 106.89(16)
N2 C1 C2 113.28(19)
N1 C1 C2 108.11(19)
N2 C1 C5 116.12(19)
N1 C1 C5 106.21(17)
C2 C1 C5 105.80(18)
C1 C2 C3 102.9(2)
C4 C3 C2 102.9(2)
C3 C4 C5 106.5(2)
C6 C5 C4 116.5(2)
C6 C5 C1 102.91(17)
C4 C5 C1 104.4(2)
O2 C6 C7 110.2(2)
O2 C6 C5 104.17(18)
C7 C6 C5 119.6(2)
O2 C6 C11 108.50(18)
C7 C6 C11 111.9(2)
C5 C6 C11 101.61(18)
C8 C7 C6 120.8(2)
C7 C8 C9 122.6(3)
C10 C9 C8 122.8(2)
C9 C10 C11 117.0(2)
N1 C11 C10 124.6(2)
N1 C11 C6 114.58(19)
C10 C11 C6 120.6(2)
O1 C12 N2 127.2(2)
O1 C12 C13 117.8(2)
N2 C12 C13 115.0(2)
F5 C13 F4 103.6(9)
F5 C13 F6 109.4(10)
F4 C13 F6 106.0(8)
F5 C13 F1 135.4(5)
F4 C13 F1 57.6(7)
F6 C13 F1 52.1(6)
F5 C13 F2 52.4(8)
F4 C13 F2 55.2(6)
F6 C13 F2 136.7(4)
F1 C13 F2 109.3(4)
F5 C13 F3 57.3(9)
F4 C13 F3 134.1(4)
F6 C13 F3 56.1(7)
F1 C13 F3 104.4(4)
F2 C13 F3 106.2(4)
F5 C13 C12 112.7(5)
F4 C13 C12 113.0(4)
F6 C13 C12 111.6(4)
F1 C13 C12 111.9(3)
F2 C13 C12 111.7(3)
F3 C13 C12 112.9(2)
N4 C15 N3 106.79(16)
N4 C15 C16 113.3(2)
N3 C15 C16 108.4(2)
N4 C15 C20 115.28(19)
N3 C15 C20 105.3(2)
C16 C15 C20 107.3(2)
C18 C16 C15 111.1(5)
C18 C16 C17 32.6(5)
C15 C16 C17 97.3(5)
C18 C17 C19 89.6(12)
C18 C17 C16 65.9(11)
C19 C17 C16 109.5(5)
C17 C18 C16 81.6(13)
C17 C18 C19 57.8(10)
C16 C18 C19 103.3(8)
C17 C19 C20 107.4(4)
C17 C19 C18 32.6(4)
C20 C19 C18 107.1(4)
C21 C20 C19 115.1(2)
C21 C20 C15 103.22(19)
C19 C20 C15 104.8(3)
O4 C21 C22 111.2(2)
O4 C21 C26 100.6(2)
C22 C21 C26 112.9(2)
O4 C21 C20 110.0(2)
C22 C21 C20 119.5(2)
C26 C21 C20 100.5(2)
C23 C22 C21 120.3(3)
C22 C23 C24 122.1(3)
C25 C24 C23 123.0(3)
C24 C25 C26 117.6(3)
N3 C26 C25 125.2(2)
N3 C26 C21 115.1(2)
C25 C26 C21 119.6(2)
O3 C27 N4 126.5(2)
O3 C27 C28 118.5(2)
N4 C27 C28 114.9(2)
F12 C28 F8 140.1(13)
F12 C28 F10 104(2)
F8 C28 F10 65.7(16)
F12 C28 F11 106(2)
F8 C28 F11 52.8(16)
F10 C28 F11 112.3(16)
F12 C28 F9 49(2)
F8 C28 F9 110.1(4)
F10 C28 F9 134.8(11)
F11 C28 F9 60.0(17)
F12 C28 F7 60(2)
F8 C28 F7 107.6(4)
F10 C28 F7 45.4(17)
F11 C28 F7 133.6(7)
F9 C28 F7 104.3(3)
F12 C28 C27 110.1(12)
F8 C28 C27 109.6(3)
F10 C28 C27 109.7(9)
F11 C28 C27 114.6(7)
F9 C28 C27 113.4(2)
F7 C28 C27 111.6(3)

loop_
_geom_bond_atom_site_label_1
_geom_bond_atom_site_label_2
_geom_bond_distance
F1 F6 1.129(11)
F1 F4 1.228(14)
F1 C13 1.289(4)
F2 F5 1.112(15)
F2 F4 1.180(12)
F2 C13 1.292(4)
F3 F5 1.221(19)
F3 F6 1.222(14)
F3 C13 1.320(4)
F4 C13 1.256(7)
F5 C13 1.223(9)
F6 C13 1.280(7)
F7 F10 1.00(3)
F7 F12 1.25(4)
F7 C28 1.314(4)
F8 F11 1.14(3)
F8 C28 1.278(4)
F8 F10 1.39(3)
F9 F12 1.03(5)
F9 F11 1.30(4)
F9 C28 1.311(4)
F10 C28 1.282(16)
F11 C28 1.284(13)
F12 C28 1.17(2)
O1 C12 1.218(3)
O2 C14 1.420(4)
O2 C6 1.441(3)
O3 C27 1.220(3)
O4 C29 1.313(5)
O4 C21 1.450(3)
N1 C11 1.280(3)
N1 C1 1.478(3)
N2 C12 1.322(3)
N2 C1 1.466(3)
N3 C26 1.269(3)
N3 C15 1.481(3)
N4 C27 1.332(3)
N4 C15 1.465(3)
C1 C2 1.520(3)
C1 C5 1.566(3)
C2 C3 1.523(4)
C3 C4 1.515(4)
C4 C5 1.526(4)
C5 C6 1.520(3)
C6 C7 1.504(3)
C6 C11 1.524(3)
C7 C8 1.312(4)
C8 C9 1.451(5)
C9 C10 1.337(4)
C10 C11 1.448(3)
C12 C13 1.535(3)
C15 C16 1.546(4)
C15 C20 1.550(4)
C16 C18 1.481(10)
C16 C17 1.606(12)
C17 C18 0.874(11)
C17 C19 1.372(10)
C18 C19 1.621(14)
C19 C20 1.541(4)
C20 C21 1.521(4)
C21 C22 1.505(4)
C21 C26 1.506(3)
C22 C23 1.323(5)
C23 C24 1.448(5)
C24 C25 1.325(5)
C25 C26 1.461(4)
C27 C28 1.524(3)
